data_1550805
loop_
_publ_author_name
'Bete, Sarah C.'
'W\"urtele, Christian'
'Otte, Matthias'

_publ_section_title
;
 A bio-inspired imidazole-functionalised copper cage complex
;
_journal_issue 30
_journal_name_full 'Chemical Communications'
_journal_page_first 4427
_journal_page_last 4430
_journal_paper_doi 10.1039/C9CC00437H
_journal_volume 55
_journal_year 2019
_chemical_formula_sum 'C24 H18 N2 O2'
_chemical_formula_weight 366.40
_chemical_name_common Sb2-20
_space_group_crystal_system monoclinic
_space_group_IT_number 14
_space_group_name_Hall '-P 2ybc'
_space_group_name_H-M_alt 'P 1 21/c 1'
_symmetry_space_group_name_Hall '-P 2ybc'
_symmetry_space_group_name_H-M 'P 1 21/c 1'
_atom_sites_solution_hydrogens geom
_audit_update_record
;
2018-09-17 deposited with the CCDC.    2019-03-22 downloaded from the CCDC.
;
_cell_angle_alpha 90
_cell_angle_beta 97.259(3)
_cell_angle_gamma 90
_cell_formula_units_Z 4
_cell_length_a 7.6952(5)
_cell_length_b 12.1964(8)
_cell_length_c 19.5655(12)
_cell_measurement_reflns_used 9029
_cell_measurement_temperature 102.(2)
_cell_measurement_theta_max 28.2685
_cell_measurement_theta_min 2.6683
_cell_volume 1821.6(2)
_computing_cell_refinement 'SAINT V8.37A (Bruker AXS Inc., 2015)'
_computing_data_collection 'Bruker Instrument Service vV6.2.4'
_computing_data_reduction 'SAINT V8.37A (Bruker AXS Inc., 2015)'
_computing_molecular_graphics 'shelXle (C.B. Huebschle, rev 807)'
_computing_structure_refinement 'SHELXL-2014/7 (Sheldrick, 2014)'
_computing_structure_solution 'XT, VERSION 2014/5'
_diffrn_ambient_temperature 102.(2)
_diffrn_detector_area_resol_mean 10.4167
_diffrn_measured_fraction_theta_full 1.000
_diffrn_measured_fraction_theta_max 1.000
_diffrn_measurement_device_type 'Bruker D8 Venture CMOS'
_diffrn_measurement_method 'omega and phi scans'
_diffrn_radiation_monochromator 'multilayer optics'
_diffrn_radiation_type MoK\a
_diffrn_radiation_wavelength 0.71073
_diffrn_reflns_av_R_equivalents 0.0919
_diffrn_reflns_av_unetI/netI 0.0391
_diffrn_reflns_limit_h_max 10
_diffrn_reflns_limit_h_min -10
_diffrn_reflns_limit_k_max 16
_diffrn_reflns_limit_k_min -16
_diffrn_reflns_limit_l_max 26
_diffrn_reflns_limit_l_min -26
_diffrn_reflns_number 58448
_diffrn_reflns_theta_full 28.28
_diffrn_reflns_theta_max 28.28
_diffrn_reflns_theta_min 2.67
_diffrn_source 'microfucus sealed tube'
_diffrn_source_type 'INCOATEC microfocus sealed tube'
_exptl_absorpt_coefficient_mu 0.086
_exptl_absorpt_correction_T_max 0.94
_exptl_absorpt_correction_T_min 0.80
_exptl_absorpt_correction_type multi-scan
_exptl_absorpt_process_details
;
SADABS-2016/2 - Bruker AXS area detector scaling and absorption correction
;
_exptl_crystal_colour 'clear colourless'
_exptl_crystal_density_diffrn 1.336
_exptl_crystal_density_method 'not measured'
_exptl_crystal_description Block
_exptl_crystal_F_000 768
_exptl_crystal_size_max 1.305
_exptl_crystal_size_mid 0.925
_exptl_crystal_size_min 0.712
_refine_diff_density_max 0.312
_refine_diff_density_min -0.317
_refine_ls_extinction_method none
_refine_ls_goodness_of_fit_ref 1.039
_refine_ls_hydrogen_treatment constr
_refine_ls_matrix_type full
_refine_ls_number_parameters 253
_refine_ls_number_reflns 4518
_refine_ls_number_restraints 0
_refine_ls_restrained_S_all 1.039
_refine_ls_R_factor_all 0.0687
_refine_ls_R_factor_gt 0.0494
_refine_ls_shift/su_max 0.000
_refine_ls_shift/su_mean 0.000
_refine_ls_structure_factor_coef Fsqd
_refine_ls_weighting_details 'w=1/[\s^2^(Fo^2^)+(0.0484P)^2^+1.0572P] where P=(Fo^2^+2Fc^2^)/3'
_refine_ls_weighting_scheme calc
_refine_ls_wR_factor_gt 0.1078
_refine_ls_wR_factor_ref 0.1173
_reflns_number_gt 3535
_reflns_number_total 4518
_reflns_threshold_expression 'I > 2\s(I)'
_cod_data_source_file c9cc00437h2.cif
_cod_data_source_block CW_SB_MO_080618
_cod_depositor_comments
;
The following automatic conversions were performed:

'_exptl_absorpt_correction_type' value 'Multi-Scan' changed to
'multi-scan' according to
/home/data/users/saulius/crontab/automatic-downloads/rss-feeds/RSC/lib/dictionaries/cif_core.dic
dictionary named 'cif_core.dic' version 2.4.2 from 2011-04-26.

Automatic conversion script
Id: cif_fix_values 4973 2017-02-22 13:04:09Z antanas 
;
_cod_database_code 1550805

loop_
_space_group_symop_operation_xyz
'x, y, z'
'-x, y+1/2, -z+1/2'
'-x, -y, -z'
'x, -y-1/2, z-1/2'

loop_
_atom_site_type_symbol
_atom_site_label
_atom_site_fract_x
_atom_site_fract_y
_atom_site_fract_z
_atom_site_U_iso_or_equiv
_atom_site_adp_type
_atom_site_calc_flag
_atom_site_refinement_flags_adp
_atom_site_refinement_flags_posn
_atom_site_occupancy
O O1 0.88883(15) 0.19221(9) 0.25882(6) 0.0267(3) Uani d . . 1
O O2 -0.26717(15) 1.00772(10) 0.39546(7) 0.0304(3) Uani d . . 1
N N1 0.62473(19) 0.69632(12) 0.19687(7) 0.0253(3) Uani d . . 1
N N2 0.52026(16) 0.68694(10) 0.29731(6) 0.0166(3) Uani d . . 1
C C1 0.5462(2) 0.63439(14) 0.23842(8) 0.0217(3) Uani d . . 1
H H1 0.5113 0.5608 0.2283 0.026 Uiso calc U R 1
C C2 0.6498(2) 0.79480(14) 0.23091(8) 0.0242(3) Uani d . . 1
H H2 0.7035 0.8573 0.2135 0.029 Uiso calc U R 1
C C3 0.5871(2) 0.79065(13) 0.29290(8) 0.0203(3) Uani d . . 1
H H3 0.5892 0.8476 0.3261 0.024 Uiso calc U R 1
C C4 0.43543(19) 0.64192(12) 0.35407(7) 0.0158(3) Uani d . . 1
H H4A 0.4234 0.5615 0.3483 0.019 Uiso calc U R 1
H H4B 0.3164 0.6734 0.3524 0.019 Uiso calc U R 1
C C5 0.53783(18) 0.66630(11) 0.42358(7) 0.0134(3) Uani d . . 1
C C6 0.69262(18) 0.60811(11) 0.44527(7) 0.0134(3) Uani d . . 1
C C7 0.78494(19) 0.62854(12) 0.50992(7) 0.0155(3) Uani d . . 1
H H7 0.888 0.5879 0.525 0.019 Uiso calc U R 1
C C8 0.7268(2) 0.70807(12) 0.55239(7) 0.0170(3) Uani d . . 1
H H8 0.7896 0.7214 0.5966 0.02 Uiso calc U R 1
C C9 0.57747(19) 0.76804(12) 0.53043(7) 0.0152(3) Uani d . . 1
H H9 0.5402 0.8236 0.5593 0.018 Uiso calc U R 1
C C10 0.48089(18) 0.74795(11) 0.46629(7) 0.0130(3) Uani d . . 1
C C11 0.75948(18) 0.52458(11) 0.39897(7) 0.0140(3) Uani d . . 1
C C12 0.70646(19) 0.41559(12) 0.40202(8) 0.0173(3) Uani d . . 1
H H12 0.6322 0.3943 0.435 0.021 Uiso calc U R 1
C C13 0.76064(19) 0.33793(12) 0.35761(8) 0.0182(3) Uani d . . 1
H H13 0.7248 0.2637 0.3604 0.022 Uiso calc U R 1
C C14 0.86806(19) 0.36920(12) 0.30872(7) 0.0165(3) Uani d . . 1
C C15 0.9232(2) 0.47752(12) 0.30586(8) 0.0194(3) Uani d . . 1
H H15 0.9974 0.4987 0.2729 0.023 Uiso calc U R 1
C C16 0.8701(2) 0.55479(12) 0.35109(8) 0.0186(3) Uani d . . 1
H H16 0.9093 0.6285 0.3493 0.022 Uiso calc U R 1
C C17 0.9176(2) 0.28949(13) 0.25778(8) 0.0214(3) Uani d . . 1
H H17 0.9765 0.3168 0.2215 0.026 Uiso calc U R 1
C C18 0.32196(19) 0.81728(11) 0.44557(7) 0.0137(3) Uani d . . 1
C C19 0.34437(19) 0.92379(12) 0.42254(8) 0.0180(3) Uani d . . 1
H H19 0.4588 0.9503 0.4187 0.022 Uiso calc U R 1
C C20 0.2006(2) 0.99147(12) 0.40511(8) 0.0186(3) Uani d . . 1
H H20 0.2169 1.0634 0.3884 0.022 Uiso calc U R 1
C C21 0.03348(19) 0.95464(12) 0.41201(7) 0.0157(3) Uani d . . 1
C C22 0.00923(19) 0.84800(12) 0.43503(8) 0.0176(3) Uani d . . 1
H H22 -0.1052 0.8222 0.4396 0.021 Uiso calc U R 1
C C23 0.1527(2) 0.77996(12) 0.45122(8) 0.0173(3) Uani d . . 1
H H23 0.1359 0.7071 0.4663 0.021 Uiso calc U R 1
C C24 -0.1149(2) 1.03072(13) 0.39522(8) 0.0212(3) Uani d . . 1
H H24 -0.0883 1.1037 0.3832 0.025 Uiso calc U R 1

loop_
_atom_site_aniso_label
_atom_site_aniso_U_11
_atom_site_aniso_U_22
_atom_site_aniso_U_33
_atom_site_aniso_U_12
_atom_site_aniso_U_13
_atom_site_aniso_U_23
O1 0.0255(6) 0.0215(6) 0.0317(6) 0.0039(5) -0.0016(5) -0.0098(5)
O2 0.0154(6) 0.0323(7) 0.0435(7) 0.0015(5) 0.0034(5) 0.0048(6)
N1 0.0262(7) 0.0342(8) 0.0159(7) 0.0044(6) 0.0037(5) 0.0005(6)
N2 0.0167(6) 0.0209(6) 0.0117(6) 0.0022(5) 0.0002(5) -0.0006(5)
C1 0.0242(8) 0.0269(8) 0.0134(7) 0.0025(6) 0.0006(6) -0.0039(6)
C2 0.0252(8) 0.0280(8) 0.0196(8) 0.0021(7) 0.0040(6) 0.0051(6)
C3 0.0220(8) 0.0212(7) 0.0173(7) 0.0015(6) 0.0013(6) 0.0010(6)
C4 0.0172(7) 0.0178(7) 0.0122(7) 0.0007(6) 0.0016(5) -0.0009(5)
C5 0.0140(7) 0.0144(6) 0.0120(7) -0.0017(5) 0.0028(5) 0.0022(5)
C6 0.0155(7) 0.0123(6) 0.0130(7) -0.0014(5) 0.0046(5) 0.0022(5)
C7 0.0165(7) 0.0158(7) 0.0143(7) 0.0006(5) 0.0026(5) 0.0041(5)
C8 0.0196(7) 0.0207(7) 0.0104(7) -0.0029(6) 0.0010(5) 0.0017(5)
C9 0.0171(7) 0.0159(7) 0.0132(7) -0.0017(5) 0.0045(5) -0.0004(5)
C10 0.0130(7) 0.0140(6) 0.0126(7) -0.0022(5) 0.0039(5) 0.0024(5)
C11 0.0136(7) 0.0149(7) 0.0129(7) 0.0030(5) -0.0008(5) 0.0007(5)
C12 0.0171(7) 0.0160(7) 0.0194(7) 0.0003(6) 0.0052(6) 0.0038(6)
C13 0.0170(7) 0.0132(7) 0.0238(8) -0.0004(6) 0.0008(6) 0.0010(6)
C14 0.0155(7) 0.0177(7) 0.0155(7) 0.0034(6) -0.0017(5) -0.0015(5)
C15 0.0223(8) 0.0199(7) 0.0173(7) 0.0006(6) 0.0077(6) 0.0018(6)
C16 0.0217(8) 0.0136(7) 0.0212(8) -0.0017(6) 0.0058(6) 0.0018(6)
C17 0.0200(8) 0.0253(8) 0.0178(7) 0.0043(6) -0.0015(6) -0.0042(6)
C18 0.0156(7) 0.0153(7) 0.0105(6) 0.0012(5) 0.0027(5) -0.0019(5)
C19 0.0127(7) 0.0175(7) 0.0244(8) -0.0023(5) 0.0049(6) 0.0002(6)
C20 0.0188(8) 0.0136(7) 0.0237(8) -0.0019(6) 0.0040(6) 0.0008(6)
C21 0.0155(7) 0.0177(7) 0.0141(7) 0.0000(6) 0.0023(5) -0.0019(5)
C22 0.0143(7) 0.0209(7) 0.0181(7) -0.0029(6) 0.0042(6) 0.0018(6)
C23 0.0184(7) 0.0157(7) 0.0181(7) -0.0020(6) 0.0034(6) 0.0039(5)
C24 0.0182(8) 0.0201(7) 0.0256(8) 0.0016(6) 0.0039(6) 0.0017(6)

loop_
_atom_type_symbol
_atom_type_description
_atom_type_scat_dispersion_real
_atom_type_scat_dispersion_imag
_atom_type_scat_source
C C 0.0033 0.0016 'International Tables Vol C Tables 4.2.6.8 and 6.1.1.4'
H H 0.0000 0.0000 'International Tables Vol C Tables 4.2.6.8 and 6.1.1.4'
N N 0.0061 0.0033 'International Tables Vol C Tables 4.2.6.8 and 6.1.1.4'
O O 0.0106 0.0060 'International Tables Vol C Tables 4.2.6.8 and 6.1.1.4'

loop_
_geom_angle_atom_site_label_1
_geom_angle_atom_site_label_2
_geom_angle_atom_site_label_3
_geom_angle
C1 N1 C2 104.49(13)
C1 N2 C3 106.62(13)
C1 N2 C4 126.52(13)
C3 N2 C4 126.86(12)
N1 C1 N2 112.54(14)
C3 C2 N1 110.81(15)
C2 C3 N2 105.54(14)
N2 C4 C5 112.13(12)
C10 C5 C6 119.63(13)
C10 C5 C4 120.52(12)
C6 C5 C4 119.85(12)
C7 C6 C5 119.97(13)
C7 C6 C11 119.77(12)
C5 C6 C11 120.26(12)
C8 C7 C6 120.20(13)
C9 C8 C7 120.08(13)
C8 C9 C10 120.85(13)
C9 C10 C5 119.21(13)
C9 C10 C18 117.84(12)
C5 C10 C18 122.93(12)
C16 C11 C12 119.23(13)
C16 C11 C6 120.87(13)
C12 C11 C6 119.87(13)
C13 C12 C11 120.82(14)
C12 C13 C14 119.67(13)
C15 C14 C13 119.86(13)
C15 C14 C17 119.48(14)
C13 C14 C17 120.60(14)
C16 C15 C14 120.19(14)
C15 C16 C11 120.21(14)
O1 C17 C14 124.89(15)
C19 C18 C23 118.96(13)
C19 C18 C10 118.90(13)
C23 C18 C10 122.09(13)
C20 C19 C18 120.44(13)
C21 C20 C19 120.30(14)
C20 C21 C22 119.80(14)
C20 C21 C24 118.44(13)
C22 C21 C24 121.75(13)
C23 C22 C21 119.76(13)
C22 C23 C18 120.71(13)
O2 C24 C21 125.31(15)

loop_
_geom_bond_atom_site_label_1
_geom_bond_atom_site_label_2
_geom_bond_distance
O1 C17 1.208(2)
O2 C24 1.2054(19)
N1 C1 1.312(2)
N1 C2 1.375(2)
N2 C1 1.3550(19)
N2 C3 1.372(2)
N2 C4 1.4644(18)
C2 C3 1.362(2)
C4 C5 1.5125(19)
C5 C10 1.4053(19)
C5 C6 1.405(2)
C6 C7 1.393(2)
C6 C11 1.4970(19)
C7 C8 1.388(2)
C8 C9 1.384(2)
C9 C10 1.397(2)
C10 C18 1.500(2)
C11 C16 1.392(2)
C11 C12 1.394(2)
C12 C13 1.385(2)
C13 C14 1.394(2)
C14 C15 1.391(2)
C14 C17 1.476(2)
C15 C16 1.389(2)
C18 C19 1.393(2)
C18 C23 1.397(2)
C19 C20 1.388(2)
C20 C21 1.385(2)
C21 C22 1.397(2)
C21 C24 1.476(2)
C22 C23 1.386(2)

loop_
_geom_torsion_atom_site_label_1
_geom_torsion_atom_site_label_2
_geom_torsion_atom_site_label_3
_geom_torsion_atom_site_label_4
_geom_torsion
C2 N1 C1 N2 -0.40(18)
C3 N2 C1 N1 0.17(18)
C4 N2 C1 N1 179.49(13)
C1 N1 C2 C3 0.49(18)
N1 C2 C3 N2 -0.39(18)
C1 N2 C3 C2 0.14(17)
C4 N2 C3 C2 -179.18(14)
C1 N2 C4 C5 134.02(15)
C3 N2 C4 C5 -46.79(19)
N2 C4 C5 C10 104.25(15)
N2 C4 C5 C6 -74.77(16)
C10 C5 C6 C7 2.5(2)
C4 C5 C6 C7 -178.47(13)
C10 C5 C6 C11 -177.13(12)
C4 C5 C6 C11 1.89(19)
C5 C6 C7 C8 -1.5(2)
C11 C6 C7 C8 178.11(13)
C6 C7 C8 C9 -0.5(2)
C7 C8 C9 C10 1.5(2)
C8 C9 C10 C5 -0.6(2)
C8 C9 C10 C18 -179.15(13)
C6 C5 C10 C9 -1.5(2)
C4 C5 C10 C9 179.52(13)
C6 C5 C10 C18 177.06(13)
C4 C5 C10 C18 -2.0(2)
C7 C6 C11 C16 -91.84(17)
C5 C6 C11 C16 87.80(17)
C7 C6 C11 C12 90.21(17)
C5 C6 C11 C12 -90.15(17)
C16 C11 C12 C13 -0.8(2)
C6 C11 C12 C13 177.17(13)
C11 C12 C13 C14 -0.7(2)
C12 C13 C14 C15 1.4(2)
C12 C13 C14 C17 -175.82(14)
C13 C14 C15 C16 -0.7(2)
C17 C14 C15 C16 176.59(14)
C14 C15 C16 C11 -0.8(2)
C12 C11 C16 C15 1.6(2)
C6 C11 C16 C15 -176.40(13)
C15 C14 C17 O1 173.83(15)
C13 C14 C17 O1 -8.9(2)
C9 C10 C18 C19 77.15(17)
C5 C10 C18 C19 -101.39(17)
C9 C10 C18 C23 -100.27(16)
C5 C10 C18 C23 81.19(18)
C23 C18 C19 C20 -0.4(2)
C10 C18 C19 C20 -177.86(13)
C18 C19 C20 C21 1.5(2)
C19 C20 C21 C22 -1.6(2)
C19 C20 C21 C24 177.86(14)
C20 C21 C22 C23 0.4(2)
C24 C21 C22 C23 -179.01(14)
C21 C22 C23 C18 0.8(2)
C19 C18 C23 C22 -0.8(2)
C10 C18 C23 C22 176.61(13)
C20 C21 C24 O2 175.89(15)
C22 C21 C24 O2 -4.7(2)
